data_1546423
loop_
_publ_author_name
'Pan, Dong'
'Wei, Yin'
'Shi, Min'

_publ_section_title
;
 Rh(II)-Catalyzed Chemoselective Oxidative Amination and Cyclization
 Cascade of 1-(Arylethynyl)cycloalkyl)methyl Sulfamates.
;
_journal_issue 13
_journal_name_full 'Organic letters'
_journal_page_first 3584
_journal_page_last 3587
_journal_paper_doi 10.1021/acs.orglett.7b01558
_journal_volume 19
_journal_year 2017
_chemical_absolute_configuration ad
_chemical_formula_sum 'C13 H13 N O3 S'
_chemical_formula_weight 263.30
_chemical_name_systematic
; 
 ? 
;
_space_group_crystal_system orthorhombic
_space_group_IT_number 19
_space_group_name_Hall 'P 2ac 2ab'
_space_group_name_H-M_alt 'P 21 21 21'
_symmetry_space_group_name_Hall 'P 2ac 2ab'
_symmetry_space_group_name_H-M 'P 21 21 21'
_atom_sites_solution_hydrogens geom
_audit_creation_method SHELXL-2013
_cell_angle_alpha 90
_cell_angle_beta 90
_cell_angle_gamma 90
_cell_formula_units_Z 4
_cell_length_a 5.4587(10)
_cell_length_b 9.1326(16)
_cell_length_c 24.374(4)
_cell_measurement_reflns_used 2208
_cell_measurement_temperature 293(2)
_cell_measurement_theta_max 47.493
_cell_measurement_theta_min 4.263
_cell_volume 1215.1(4)
_computing_cell_refinement 'Bruker SMART'
_computing_data_collection 'Bruker SMART'
_computing_data_reduction 'Bruker SHELXTL'
_computing_molecular_graphics 'Bruker SHELXTL'
_computing_publication_material 'Bruker SHELXTL'
_computing_structure_refinement 'SHELXL-2013 (Sheldrick, 2013)'
_computing_structure_solution 'Bruker SHELXTL'
_diffrn_ambient_temperature 293(2)
_diffrn_measured_fraction_theta_full 1.000
_diffrn_measured_fraction_theta_max 1.000
_diffrn_measurement_device_type 'CCD area detector'
_diffrn_measurement_method 'phi and omega scans'
_diffrn_radiation_type MoK\a
_diffrn_radiation_wavelength 0.71073
_diffrn_reflns_av_R_equivalents 0.0360
_diffrn_reflns_av_unetI/netI 0.0353
_diffrn_reflns_Laue_measured_fraction_full 1.000
_diffrn_reflns_Laue_measured_fraction_max 1.000
_diffrn_reflns_limit_h_max 6
_diffrn_reflns_limit_h_min -6
_diffrn_reflns_limit_k_max 7
_diffrn_reflns_limit_k_min -11
_diffrn_reflns_limit_l_max 29
_diffrn_reflns_limit_l_min -29
_diffrn_reflns_number 6981
_diffrn_reflns_point_group_measured_fraction_full 1.000
_diffrn_reflns_point_group_measured_fraction_max 1.000
_diffrn_reflns_theta_full 25.242
_diffrn_reflns_theta_max 25.484
_diffrn_reflns_theta_min 1.671
_exptl_absorpt_coefficient_mu 0.266
_exptl_absorpt_correction_T_max 0.7456
_exptl_absorpt_correction_T_min 0.6821
_exptl_absorpt_correction_type multi-scan
_exptl_absorpt_process_details sadabs
_exptl_crystal_colour colorless
_exptl_crystal_density_diffrn 1.439
_exptl_crystal_description prismatic
_exptl_crystal_F_000 552
_exptl_crystal_size_max 0.200
_exptl_crystal_size_mid 0.160
_exptl_crystal_size_min 0.120
_refine_diff_density_max 0.995
_refine_diff_density_min -0.352
_refine_diff_density_rms 0.069
_refine_ls_abs_structure_details
; 
 Flack x determined using 757 quotients [(I+)-(I-)]/[(I+)+(I-)] 
 (Parsons and Flack (2004), Acta Cryst. A60, s61). 
;
_refine_ls_abs_structure_Flack 0.13(5)
_refine_ls_extinction_method none
_refine_ls_goodness_of_fit_ref 1.049
_refine_ls_hydrogen_treatment constr
_refine_ls_matrix_type full
_refine_ls_number_parameters 163
_refine_ls_number_reflns 2264
_refine_ls_number_restraints 1
_refine_ls_restrained_S_all 1.052
_refine_ls_R_factor_all 0.0645
_refine_ls_R_factor_gt 0.0584
_refine_ls_shift/su_max 0.000
_refine_ls_shift/su_mean 0.000
_refine_ls_structure_factor_coef Fsqd
_refine_ls_weighting_details 'w=1/[\s^2^(Fo^2^)+(0.1058P)^2^+0.6894P] where P=(Fo^2^+2Fc^2^)/3'
_refine_ls_weighting_scheme calc
_refine_ls_wR_factor_gt 0.1617
_refine_ls_wR_factor_ref 0.1684
_reflns_Friedel_coverage 0.672
_reflns_Friedel_fraction_full 1.000
_reflns_Friedel_fraction_max 1.000
_reflns_number_gt 2009
_reflns_number_total 2264
_reflns_threshold_expression 'I > 2\s(I)'
_cod_data_source_file ol7b01558_si_002.cif
_cod_data_source_block cd16476
_cod_depositor_comments 'Adding full bibliography for 1546422--1546423.cif.'
_cod_database_code 1546423
_shelx_space_group_comment
; 
The symmetry employed for this shelxl refinement is uniquely defined 
by the following loop, which should always be used as a source of 
symmetry information in preference to the above space-group names. 
They are only intended as comments. 
;
_shelx_estimated_absorpt_t_min 0.949
_shelx_estimated_absorpt_t_max 0.969
_shelxl_version_number 2013-4

loop_
_space_group_symop_operation_xyz
'x, y, z'
'-x+1/2, -y, z+1/2'
'-x, y+1/2, -z+1/2'
'x+1/2, -y+1/2, -z'

loop_
_atom_site_label
_atom_site_type_symbol
_atom_site_fract_x
_atom_site_fract_y
_atom_site_fract_z
_atom_site_U_iso_or_equiv
_atom_site_adp_type
_atom_site_occupancy
_atom_site_site_symmetry_order
_atom_site_calc_flag
_atom_site_refinement_flags_posn
_atom_site_refinement_flags_adp
S1 S -0.2378(3) 0.05172(13) 0.93676(5) 0.0477(4) Uani 1 1 d . U
N1 N -0.0850(9) 0.0936(4) 0.88121(16) 0.0413(10) Uani 1 1 d . .
O1 O -0.2498(9) 0.1952(4) 0.97226(14) 0.0587(10) Uani 1 1 d . U
O2 O -0.4630(9) -0.0022(7) 0.92060(19) 0.0877(17) Uani 1 1 d . .
O3 O -0.0878(9) -0.0383(5) 0.97102(16) 0.0694(13) Uani 1 1 d . .
C1 C -0.3263(11) 0.3219(6) 0.9393(2) 0.0483(13) Uani 1 1 d . .
H1A H -0.3521 0.4061 0.9628 0.058 Uiso 1 1 calc R U
H1B H -0.4789 0.3004 0.9205 0.058 Uiso 1 1 calc R U
C2 C -0.1299(9) 0.3544(5) 0.89829(18) 0.0364(10) Uani 1 1 d . .
C3 C -0.0335(9) 0.4869(5) 0.89465(19) 0.0384(11) Uani 1 1 d . .
C4 C -0.0752(11) 0.6226(6) 0.9286(2) 0.0520(14) Uani 1 1 d . .
H4A H -0.2151 0.6802 0.9169 0.062 Uiso 1 1 calc R U
H4B H -0.0806 0.6043 0.9678 0.062 Uiso 1 1 calc R U
C5 C 0.1669(12) 0.6813(6) 0.9088(3) 0.0583(16) Uani 1 1 d . .
H5A H 0.2967 0.6750 0.9358 0.070 Uiso 1 1 calc R U
H5B H 0.1568 0.7791 0.8935 0.070 Uiso 1 1 calc R U
C6 C 0.1768(10) 0.5592(5) 0.8650(2) 0.0460(12) Uani 1 1 d . .
H6A H 0.1370 0.5920 0.8283 0.055 Uiso 1 1 calc R U
H6B H 0.3272 0.5028 0.8654 0.055 Uiso 1 1 calc R U
C7 C -0.0433(9) 0.2269(5) 0.86702(18) 0.0329(10) Uani 1 1 d . .
C8 C 0.0935(8) 0.2437(5) 0.81507(17) 0.0334(10) Uani 1 1 d . .
C9 C 0.0147(10) 0.3391(5) 0.77486(19) 0.0402(11) Uani 1 1 d . .
H9 H -0.1219 0.3976 0.7812 0.048 Uiso 1 1 calc R U
C10 C 0.1364(11) 0.3489(6) 0.7253(2) 0.0490(13) Uani 1 1 d . .
H10 H 0.0798 0.4116 0.6980 0.059 Uiso 1 1 calc R U
C11 C 0.3434(11) 0.2643(7) 0.7166(2) 0.0531(14) Uani 1 1 d . .
H11 H 0.4276 0.2713 0.6835 0.064 Uiso 1 1 calc R U
C12 C 0.4252(10) 0.1699(6) 0.7567(2) 0.0510(13) Uani 1 1 d . .
H12 H 0.5656 0.1144 0.7507 0.061 Uiso 1 1 calc R U
C13 C 0.3001(9) 0.1572(5) 0.80564(19) 0.0408(11) Uani 1 1 d . .
H13 H 0.3531 0.0913 0.8322 0.049 Uiso 1 1 calc R U

loop_
_atom_site_aniso_label
_atom_site_aniso_U_11
_atom_site_aniso_U_22
_atom_site_aniso_U_33
_atom_site_aniso_U_23
_atom_site_aniso_U_13
_atom_site_aniso_U_12
S1 0.0678(9) 0.0365(7) 0.0388(6) 0.0026(5) 0.0081(6) -0.0152(7)
N1 0.059(3) 0.034(2) 0.0319(18) -0.0021(16) 0.0002(19) -0.0053(19)
O1 0.079(3) 0.054(2) 0.0428(19) 0.0018(15) 0.012(2) -0.003(2)
O2 0.076(3) 0.120(4) 0.067(3) 0.036(3) -0.016(2) -0.048(3)
O3 0.101(3) 0.066(3) 0.0415(19) 0.011(2) -0.006(2) -0.008(3)
C1 0.057(3) 0.040(3) 0.048(3) 0.006(2) 0.020(2) 0.007(2)
C2 0.041(2) 0.036(2) 0.032(2) 0.0007(19) 0.0043(19) -0.001(2)
C3 0.045(3) 0.034(2) 0.037(2) 0.0010(19) 0.002(2) 0.006(2)
C4 0.067(4) 0.035(3) 0.054(3) -0.004(2) 0.003(3) 0.005(3)
C5 0.073(4) 0.039(3) 0.063(3) -0.003(3) -0.006(3) -0.015(3)
C6 0.053(3) 0.035(2) 0.050(3) 0.001(2) 0.009(2) -0.002(2)
C7 0.037(2) 0.030(2) 0.032(2) -0.0004(18) -0.0030(18) -0.0005(19)
C8 0.038(2) 0.033(2) 0.030(2) -0.0024(18) 0.0014(18) -0.003(2)
C9 0.045(3) 0.037(2) 0.039(2) -0.003(2) 0.000(2) 0.001(2)
C10 0.069(3) 0.046(3) 0.032(2) 0.007(2) -0.001(2) -0.008(3)
C11 0.065(3) 0.059(4) 0.035(2) -0.004(3) 0.014(2) -0.005(3)
C12 0.046(3) 0.053(3) 0.054(3) -0.009(3) 0.008(3) 0.006(3)
C13 0.047(3) 0.039(2) 0.036(2) 0.003(2) 0.001(2) 0.001(2)

loop_
_atom_type_symbol
_atom_type_description
_atom_type_scat_dispersion_real
_atom_type_scat_dispersion_imag
_atom_type_scat_source
C C 0.0033 0.0016 'International Tables Vol C Tables 4.2.6.8 and 6.1.1.4'
H H 0.0000 0.0000 'International Tables Vol C Tables 4.2.6.8 and 6.1.1.4'
N N 0.0061 0.0033 'International Tables Vol C Tables 4.2.6.8 and 6.1.1.4'
O O 0.0106 0.0060 'International Tables Vol C Tables 4.2.6.8 and 6.1.1.4'
S S 0.1246 0.1234 'International Tables Vol C Tables 4.2.6.8 and 6.1.1.4'

loop_
_geom_angle_atom_site_label_1
_geom_angle_atom_site_label_2
_geom_angle_atom_site_label_3
_geom_angle
O2 S1 O3 118.1(3)
O2 S1 O1 114.6(3)
O3 S1 O1 100.5(2)
O2 S1 N1 107.5(3)
O3 S1 N1 109.0(3)
O1 S1 N1 106.4(2)
C7 N1 S1 122.3(4)
C1 O1 S1 111.5(3)
O1 C1 C2 108.6(4)
O1 C1 H1A 110.0
C2 C1 H1A 110.0
O1 C1 H1B 110.0
C2 C1 H1B 110.0
H1A C1 H1B 108.4
C3 C2 C7 124.2(4)
C3 C2 C1 120.8(4)
C7 C2 C1 114.8(4)
C2 C3 C4 130.9(5)
C2 C3 C6 137.4(4)
C4 C3 C6 91.0(4)
C5 C4 C3 89.1(4)
C5 C4 H4A 113.8
C3 C4 H4A 113.8
C5 C4 H4B 113.8
C3 C4 H4B 113.8
H4A C4 H4B 111.0
C4 C5 C6 89.7(4)
C4 C5 H5A 113.7
C6 C5 H5A 113.7
C4 C5 H5B 113.7
C6 C5 H5B 113.7
H5A C5 H5B 110.9
C3 C6 C5 87.7(4)
C3 C6 H6A 114.0
C5 C6 H6A 114.0
C3 C6 H6B 114.0
C5 C6 H6B 114.0
H6A C6 H6B 111.2
N1 C7 C2 123.6(4)
N1 C7 C8 114.7(4)
C2 C7 C8 121.6(4)
C9 C8 C13 119.5(4)
C9 C8 C7 121.1(4)
C13 C8 C7 119.4(4)
C8 C9 C10 120.8(5)
C8 C9 H9 119.6
C10 C9 H9 119.6
C9 C10 C11 119.4(5)
C9 C10 H10 120.3
C11 C10 H10 120.3
C12 C11 C10 120.3(5)
C12 C11 H11 119.9
C10 C11 H11 119.9
C11 C12 C13 120.4(5)
C11 C12 H12 119.8
C13 C12 H12 119.8
C12 C13 C8 119.6(5)
C12 C13 H13 120.2
C8 C13 H13 120.2

loop_
_geom_bond_atom_site_label_1
_geom_bond_atom_site_label_2
_geom_bond_distance
S1 O2 1.382(5)
S1 O3 1.429(5)
S1 O1 1.572(4)
S1 N1 1.636(4)
N1 C7 1.286(6)
O1 C1 1.470(6)
C1 C2 1.495(7)
C1 H1A 0.9700
C1 H1B 0.9700
C2 C3 1.323(7)
C2 C7 1.470(6)
C3 C4 1.507(7)
C3 C6 1.508(7)
C4 C5 1.506(9)
C4 H4A 0.9700
C4 H4B 0.9700
C5 C6 1.543(7)
C5 H5A 0.9700
C5 H5B 0.9700
C6 H6A 0.9700
C6 H6B 0.9700
C7 C8 1.478(6)
C8 C9 1.380(6)
C8 C13 1.396(7)
C9 C10 1.382(7)
C9 H9 0.9300
C10 C11 1.385(9)
C10 H10 0.9300
C11 C12 1.378(8)
C11 H11 0.9300
C12 C13 1.381(7)
C12 H12 0.9300
C13 H13 0.9300

loop_
_geom_hbond_atom_site_label_D
_geom_hbond_atom_site_label_H
_geom_hbond_atom_site_label_A
_geom_hbond_distance_DH
_geom_hbond_distance_HA
_geom_hbond_distance_DA
_geom_hbond_angle_DHA
_geom_hbond_site_symmetry_A
C1 H1A O3 0.97 2.39 3.275(7) 151.4 4_457
C1 H1A O3 0.97 2.39 3.275(7) 151.4 4_457
C1 H1A O3 0.97 2.39 3.275(7) 151.4 4_457
C1 H1A O3 0.97 2.39 3.275(7) 151.4 4_457

loop_
_geom_torsion_atom_site_label_1
_geom_torsion_atom_site_label_2
_geom_torsion_atom_site_label_3
_geom_torsion_atom_site_label_4
_geom_torsion
O2 S1 N1 C7 108.6(5)
O3 S1 N1 C7 -122.2(4)
O1 S1 N1 C7 -14.6(5)
O2 S1 O1 C1 -70.6(4)
O3 S1 O1 C1 161.7(4)
N1 S1 O1 C1 48.1(4)
S1 O1 C1 C2 -66.7(5)
O1 C1 C2 C3 -126.2(5)
O1 C1 C2 C7 49.0(6)
C7 C2 C3 C4 -170.5(5)
C1 C2 C3 C4 4.2(8)
C7 C2 C3 C6 -2.9(9)
C1 C2 C3 C6 171.7(5)
C2 C3 C4 C5 159.4(6)
C6 C3 C4 C5 -12.2(4)
C3 C4 C5 C6 11.9(4)
C2 C3 C6 C5 -158.7(6)
C4 C3 C6 C5 11.9(4)
C4 C5 C6 C3 -11.9(4)
S1 N1 C7 C2 -0.9(7)
S1 N1 C7 C8 -178.9(3)
C3 C2 C7 N1 159.1(5)
C1 C2 C7 N1 -15.9(7)
C3 C2 C7 C8 -23.0(7)
C1 C2 C7 C8 162.0(4)
N1 C7 C8 C9 131.7(5)
C2 C7 C8 C9 -46.3(7)
N1 C7 C8 C13 -45.6(6)
C2 C7 C8 C13 136.3(5)
C13 C8 C9 C10 0.7(7)
C7 C8 C9 C10 -176.7(4)
C8 C9 C10 C11 -1.7(8)
C9 C10 C11 C12 0.9(8)
C10 C11 C12 C13 0.8(9)
C11 C12 C13 C8 -1.8(8)
C9 C8 C13 C12 1.1(7)
C7 C8 C13 C12 178.5(5)
